data_7012087
loop_
_publ_author_name
'Hill, Michael S.'
'Hitchcock, Peter B.'

_publ_section_title
;
 Synthesis of C2 and Cs symmetric zinc complexes supported by
 bis(phosphinimino)methyl ligands and their use in ring opening
 polymerisation catalysis
;
_journal_issue 24
_journal_name_full 'Journal of the Chemical Society, Dalton Transactions'
_journal_page_first 4694
_journal_paper_doi 10.1039/b207358g
_journal_year 2002
_chemical_compound_source 'synthesis as described'
_chemical_formula_moiety 'C49 H61 N3 P2 Si2 Zn1'
_chemical_formula_sum 'C49 H61 N3 P2 Si2 Zn'
_chemical_formula_weight 875.5
_chemical_name_common '[Zn{N(SiMe3)2}{MesNPPh2CHPPh2NMes}]'
_space_group_IT_number 14
_symmetry_cell_setting monoclinic
_symmetry_Int_Tables_number 14
_symmetry_space_group_name_Hall '-P 2ybc'
_symmetry_space_group_name_H-M 'P 1 21/c 1'
_atom_sites_solution_hydrogens geom
_atom_sites_solution_primary direct
_atom_sites_solution_secondary difmap
_audit_conform_dict_location ftp://ftp.iucr.org/pub/cif_core.dic
_audit_conform_dict_name cif_core.dic
_audit_conform_dict_version 2.2
_audit_creation_date 2002-03-22T16:45:07-00:00
_audit_creation_method 'WinGX routine CIF_UPDATE'
_cell_angle_alpha 90
_cell_angle_beta 100.1290
_cell_angle_gamma 90
_cell_formula_units_Z 4
_cell_length_a 12.2060(2)
_cell_length_b 19.8779(4)
_cell_length_c 19.7239(5)
_cell_measurement_reflns_used 18263
_cell_measurement_temperature 173(2)
_cell_measurement_theta_max 24.108
_cell_measurement_theta_min 3.705
_cell_measurement_wavelength 0.71073
_cell_volume 4711.02(17)
_computing_cell_refinement 'HKL Scalepack (Otwinowski & Minor 1997)'
_computing_data_collection 'Collect (Nonius BV, 1997-2000)'
_computing_data_reduction 'HKL Denzo and Scalepack (Otwinowski & Minor 1997)'
_computing_molecular_graphics 'Ortep-3 for Windows (Farrugia, 1997)'
_computing_publication_material 'WinGX publication routines (Farrugia, 1999)'
_computing_structure_refinement 'SHELXL-97 (Sheldrick, 1997)'
_computing_structure_solution 'SHELXS-97 (Sheldrick, 1997)'
_diffrn_ambient_temperature 173(2)
_diffrn_measured_fraction_theta_full 0.993
_diffrn_measured_fraction_theta_max 0.993
_diffrn_measurement_device '95mm CCD camera on \k-goniostat'
_diffrn_measurement_device_type KappaCCD
_diffrn_measurement_method CCD
_diffrn_orient_matrix_type 'by Nonius Collect from scalepack cell'
_diffrn_orient_matrix_UB_11 -0.339715E-1
_diffrn_orient_matrix_UB_12 0.415929E-1
_diffrn_orient_matrix_UB_13 -0.23321E-1
_diffrn_orient_matrix_UB_21 0.527641E-1
_diffrn_orient_matrix_UB_22 -0.24305E-2
_diffrn_orient_matrix_UB_23 -0.333889E-1
_diffrn_orient_matrix_UB_31 -0.546637E-1
_diffrn_orient_matrix_UB_32 -0.281945E-1
_diffrn_orient_matrix_UB_33 -0.315251E-1
_diffrn_radiation_monochromator graphite
_diffrn_radiation_probe x-ray
_diffrn_radiation_type MoK\a
_diffrn_radiation_wavelength 0.71073
_diffrn_reflns_av_R_equivalents 0.0944
_diffrn_reflns_av_unetI/netI 0.0623
_diffrn_reflns_limit_h_max 13
_diffrn_reflns_limit_h_min -14
_diffrn_reflns_limit_k_max 22
_diffrn_reflns_limit_k_min -21
_diffrn_reflns_limit_l_max 22
_diffrn_reflns_limit_l_min -22
_diffrn_reflns_number 31199
_diffrn_reflns_theta_full 24.13
_diffrn_reflns_theta_max 24.13
_diffrn_reflns_theta_min 3.72
_exptl_absorpt_coefficient_mu 0.676
_exptl_absorpt_correction_T_max 0.8826
_exptl_absorpt_correction_T_min 0.8031
_exptl_absorpt_correction_type multi-scan
_exptl_absorpt_process_details
;
[c.f. r.h. blessing, acta cryst. (1995), a51, 33-38]
;
_exptl_crystal_colour colourless
_exptl_crystal_density_diffrn 1.234
_exptl_crystal_density_method 'not measured'
_exptl_crystal_description prism
_exptl_crystal_F_000 1856
_exptl_crystal_size_max 0.3
_exptl_crystal_size_mid 0.2
_exptl_crystal_size_min 0.2
_refine_diff_density_max 0.927
_refine_diff_density_min -0.472
_refine_diff_density_rms 0.091
_refine_ls_extinction_method none
_refine_ls_goodness_of_fit_ref 1.12
_refine_ls_hydrogen_treatment 'riding; torsion refined for ortho-methyls'
_refine_ls_matrix_type full
_refine_ls_number_parameters 518
_refine_ls_number_reflns 7435
_refine_ls_number_restraints 0
_refine_ls_restrained_S_all 1.12
_refine_ls_R_factor_all 0.0895
_refine_ls_R_factor_gt 0.0654
_refine_ls_shift/su_max 0.001
_refine_ls_shift/su_mean 0
_refine_ls_structure_factor_coef Fsqd
_refine_ls_weighting_details 'calc w=1/[\s^2^(Fo^2^)+(0.0376P)^2^+17.9944P] where P=(Fo^2^+2Fc^2^)/3'
_refine_ls_weighting_scheme calc
_refine_ls_wR_factor_gt 0.1431
_refine_ls_wR_factor_ref 0.1549
_reflns_number_gt 5775
_reflns_number_total 7435
_reflns_threshold_expression >2sigma(I)
_cod_data_source_file b207358g.txt
_cod_data_source_block msh5-(mar1502)
_cod_original_sg_symbol_H-M P2(1)/c
_cod_database_code 7012087

loop_
_symmetry_equiv_pos_as_xyz
'x, y, z'
'-x, y+1/2, -z+1/2'
'-x, -y, -z'
'x, -y-1/2, z-1/2'

loop_
_atom_site_label
_atom_site_type_symbol
_atom_site_fract_x
_atom_site_fract_y
_atom_site_fract_z
_atom_site_U_iso_or_equiv
_atom_site_adp_type
_atom_site_occupancy
_atom_site_symmetry_multiplicity
_atom_site_calc_flag
_atom_site_refinement_flags
_atom_site_disorder_assembly
_atom_site_disorder_group
Zn Zn 0.72140(5) 0.23562(3) 0.89920(3) 0.02487(17) Uani 1 1 d . . .
P1 P 0.81308(10) 0.11752(6) 0.83351(7) 0.0250(3) Uani 1 1 d . . .
P2 P 0.90368(10) 0.14196(6) 0.98362(6) 0.0249(3) Uani 1 1 d . . .
Si1 Si 0.65059(12) 0.38501(7) 0.88923(8) 0.0332(4) Uani 1 1 d . . .
Si2 Si 0.48416(12) 0.28166(8) 0.91814(8) 0.0350(4) Uani 1 1 d . . .
N1 N 0.7069(3) 0.1689(2) 0.8238(2) 0.0272(9) Uani 1 1 d . . .
N2 N 0.8646(3) 0.21873(19) 0.9630(2) 0.0251(9) Uani 1 1 d . . .
N3 N 0.6138(3) 0.3039(2) 0.9052(2) 0.0294(10) Uani 1 1 d . . .
C1 C 0.8581(4) 0.0899(2) 0.9162(3) 0.0277(11) Uani 1 1 d . . .
H1 H 0.8575 0.0429 0.9247 0.033 Uiso 1 1 calc R . .
C2 C 0.9267(4) 0.1582(3) 0.8011(3) 0.0277(11) Uani 1 1 d . . .
C3 C 0.9142(5) 0.2193(3) 0.7671(3) 0.0360(13) Uani 1 1 d . . .
H3 H 0.845 0.2423 0.762 0.043 Uiso 1 1 calc R . .
C4 C 1.0020(5) 0.2475(3) 0.7404(3) 0.0449(15) Uani 1 1 d . . .
H4 H 0.9924 0.2895 0.7171 0.054 Uiso 1 1 calc R . .
C5 C 1.1019(5) 0.2149(3) 0.7477(3) 0.0491(16) Uani 1 1 d . . .
H5 H 1.1617 0.2343 0.7294 0.059 Uiso 1 1 calc R . .
C6 C 1.1161(5) 0.1541(4) 0.7813(3) 0.0516(17) Uani 1 1 d . . .
H6 H 1.1858 0.1317 0.7866 0.062 Uiso 1 1 calc R . .
C7 C 1.0288(4) 0.1254(3) 0.8076(3) 0.0389(13) Uani 1 1 d . . .
H7 H 1.0387 0.0831 0.8301 0.047 Uiso 1 1 calc R . .
C8 C 0.7876(4) 0.0456(2) 0.7765(3) 0.0277(11) Uani 1 1 d . . .
C9 C 0.7441(4) 0.0560(3) 0.7069(3) 0.0330(12) Uani 1 1 d . . .
H9 H 0.7196 0.0996 0.6914 0.04 Uiso 1 1 calc R . .
C10 C 0.7363(5) 0.0032(3) 0.6604(3) 0.0410(14) Uani 1 1 d . . .
H10 H 0.7058 0.0106 0.6133 0.049 Uiso 1 1 calc R . .
C11 C 0.7729(5) -0.0600(3) 0.6825(3) 0.0417(14) Uani 1 1 d . . .
H11 H 0.7699 -0.0958 0.6502 0.05 Uiso 1 1 calc R . .
C12 C 0.8138(5) -0.0715(3) 0.7511(3) 0.0453(15) Uani 1 1 d . . .
H12 H 0.8365 -0.1155 0.7664 0.054 Uiso 1 1 calc R . .
C13 C 0.8219(5) -0.0186(3) 0.7981(3) 0.0403(14) Uani 1 1 d . . .
H13 H 0.8511 -0.0265 0.8453 0.048 Uiso 1 1 calc R . .
C14 C 1.0534(4) 0.1388(3) 1.0166(3) 0.0306(12) Uani 1 1 d . . .
C15 C 1.1161(4) 0.0905(3) 0.9900(3) 0.0364(13) Uani 1 1 d . . .
H15 H 1.0815 0.0614 0.9543 0.044 Uiso 1 1 calc R . .
C16 C 1.2300(5) 0.0844(3) 1.0153(3) 0.0469(15) Uani 1 1 d . . .
H16 H 1.2729 0.0513 0.9972 0.056 Uiso 1 1 calc R . .
C17 C 1.2793(5) 0.1269(3) 1.0667(3) 0.0484(16) Uani 1 1 d . . .
H17 H 1.357 0.1235 1.0833 0.058 Uiso 1 1 calc R . .
C18 C 1.2183(5) 0.1741(3) 1.0943(3) 0.0416(14) Uani 1 1 d . . .
H18 H 1.2537 0.2025 1.1304 0.05 Uiso 1 1 calc R . .
C19 C 1.1053(4) 0.1808(3) 1.0699(3) 0.0358(13) Uani 1 1 d . . .
H19 H 1.0632 0.2137 1.0892 0.043 Uiso 1 1 calc R . .
C20 C 0.8439(4) 0.1071(2) 1.0552(2) 0.0266(11) Uani 1 1 d . . .
C21 C 0.7308(4) 0.0975(3) 1.0454(3) 0.0365(13) Uani 1 1 d . . .
H21 H 0.6873 0.1066 1.0015 0.044 Uiso 1 1 calc R . .
C22 C 0.6784(5) 0.0747(3) 1.0986(3) 0.0488(16) Uani 1 1 d . . .
H22 H 0.5998 0.0697 1.0914 0.059 Uiso 1 1 calc R . .
C23 C 0.7417(6) 0.0597(3) 1.1613(3) 0.0518(17) Uani 1 1 d . . .
H23 H 0.7069 0.0437 1.1976 0.062 Uiso 1 1 calc R . .
C24 C 0.8547(6) 0.0677(3) 1.1718(3) 0.0512(16) Uani 1 1 d . . .
H24 H 0.898 0.0571 1.2154 0.061 Uiso 1 1 calc R . .
C25 C 0.9062(5) 0.0910(3) 1.1198(3) 0.0398(14) Uani 1 1 d . . .
H25 H 0.9848 0.0963 1.1277 0.048 Uiso 1 1 calc R . .
C26 C 0.6012(4) 0.1583(3) 0.7795(3) 0.0294(12) Uani 1 1 d . . .
C27 C 0.5626(4) 0.2051(3) 0.7270(3) 0.0312(12) Uani 1 1 d . . .
C28 C 0.4621(5) 0.1918(3) 0.6824(3) 0.0397(14) Uani 1 1 d . . .
H28 H 0.4388 0.2219 0.6452 0.048 Uiso 1 1 calc R . .
C29 C 0.3962(5) 0.1377(3) 0.6898(3) 0.0417(14) Uani 1 1 d . . .
C30 C 0.4315(4) 0.0954(3) 0.7450(3) 0.0421(15) Uani 1 1 d . . .
H30 H 0.3847 0.0589 0.7524 0.05 Uiso 1 1 calc R . .
C31 C 0.5317(4) 0.1034(3) 0.7902(3) 0.0363(13) Uani 1 1 d . . .
C32 C 0.6228(5) 0.2693(3) 0.7179(3) 0.0395(13) Uani 1 1 d . . .
H32A H 0.6428 0.292 0.7625 0.059 Uiso 1 1 calc R . .
H32B H 0.5745 0.2987 0.6857 0.059 Uiso 1 1 calc R . .
H32C H 0.6905 0.2592 0.6995 0.059 Uiso 1 1 calc R . .
C33 C 0.2893(5) 0.1242(4) 0.6396(4) 0.0604(19) Uani 1 1 d . . .
H33A H 0.2542 0.0833 0.6535 0.091 Uiso 0.5 1 calc PR . .
H33B H 0.3062 0.1181 0.5932 0.091 Uiso 0.5 1 calc PR . .
H33C H 0.2386 0.1623 0.6397 0.091 Uiso 0.5 1 calc PR . .
H33D H 0.2785 0.1592 0.6041 0.091 Uiso 0.5 1 calc PR . .
H33E H 0.2264 0.1244 0.6644 0.091 Uiso 0.5 1 calc PR . .
H33F H 0.2941 0.0801 0.618 0.091 Uiso 0.5 1 calc PR . .
C34 C 0.5624(5) 0.0533(3) 0.8477(3) 0.0458(15) Uani 1 1 d . . .
H34A H 0.4975 0.0447 0.8695 0.069 Uiso 1 1 calc R . .
H34B H 0.623 0.0715 0.882 0.069 Uiso 1 1 calc R . .
H34C H 0.5865 0.0112 0.8291 0.069 Uiso 1 1 calc R . .
C35 C 0.9146(4) 0.2772(2) 1.0003(3) 0.0262(11) Uani 1 1 d . . .
C36 C 1.0048(4) 0.3103(3) 0.9796(3) 0.0301(12) Uani 1 1 d . . .
C37 C 1.0433(4) 0.3698(3) 1.0118(3) 0.0338(13) Uani 1 1 d . . .
H37 H 1.1033 0.3925 0.9969 0.041 Uiso 1 1 calc R . .
C38 C 0.9972(5) 0.3975(3) 1.0650(3) 0.0386(14) Uani 1 1 d . . .
C39 C 0.9098(4) 0.3628(3) 1.0855(3) 0.0354(13) Uani 1 1 d . . .
H39 H 0.8781 0.3801 1.1225 0.043 Uiso 1 1 calc R . .
C40 C 0.8671(4) 0.3039(3) 1.0540(3) 0.0304(12) Uani 1 1 d . . .
C41 C 1.0604(5) 0.2841(3) 0.9226(3) 0.0409(14) Uani 1 1 d . . .
H41A H 1.0064 0.2831 0.8795 0.061 Uiso 1 1 calc R . .
H41B H 1.0883 0.2385 0.9339 0.061 Uiso 1 1 calc R . .
H41C H 1.1226 0.3136 0.9172 0.061 Uiso 1 1 calc R . .
C42 C 1.0354(5) 0.4650(3) 1.0967(4) 0.0556(18) Uani 1 1 d . . .
H42A H 0.9932 0.4758 1.1332 0.083 Uiso 0.5 1 calc PR . .
H42B H 1.0227 0.5 1.0611 0.083 Uiso 0.5 1 calc PR . .
H42C H 1.1149 0.4628 1.1162 0.083 Uiso 0.5 1 calc PR . .
H42D H 1.094 0.4832 1.0738 0.083 Uiso 0.5 1 calc PR . .
H42E H 1.0645 0.4591 1.1459 0.083 Uiso 0.5 1 calc PR . .
H42F H 0.9723 0.4963 1.0909 0.083 Uiso 0.5 1 calc PR . .
C43 C 0.7682(5) 0.2720(3) 1.0780(3) 0.0403(14) Uani 1 1 d . . .
H43A H 0.7922 0.2313 1.1044 0.06 Uiso 1 1 calc R . .
H43B H 0.7119 0.2603 1.0379 0.06 Uiso 1 1 calc R . .
H43C H 0.7365 0.3039 1.1072 0.06 Uiso 1 1 calc R . .
C44 C 0.7853(5) 0.3858(3) 0.8561(3) 0.0406(14) Uani 1 1 d . . .
H44A H 0.8432 0.3641 0.8897 0.061 Uiso 1 1 calc R . .
H44B H 0.8069 0.4324 0.8489 0.061 Uiso 1 1 calc R . .
H44C H 0.7762 0.3613 0.8123 0.061 Uiso 1 1 calc R . .
C45 C 0.6708(6) 0.4403(3) 0.9676(3) 0.0541(17) Uani 1 1 d . . .
H45A H 0.602 0.4415 0.9867 0.081 Uiso 1 1 calc R . .
H45B H 0.6895 0.486 0.9547 0.081 Uiso 1 1 calc R . .
H45C H 0.7314 0.4225 1.0021 0.081 Uiso 1 1 calc R . .
C46 C 0.5434(5) 0.4269(3) 0.8232(4) 0.0523(17) Uani 1 1 d . . .
H46A H 0.4719 0.4275 0.8393 0.078 Uiso 1 1 calc R . .
H46B H 0.5355 0.402 0.7798 0.078 Uiso 1 1 calc R . .
H46C H 0.5668 0.4731 0.816 0.078 Uiso 1 1 calc R . .
C47 C 0.4251(5) 0.3428(3) 0.9744(3) 0.0512(16) Uani 1 1 d . . .
H47A H 0.4779 0.349 1.0175 0.077 Uiso 1 1 calc R . .
H47B H 0.3547 0.3253 0.9845 0.077 Uiso 1 1 calc R . .
H47C H 0.412 0.3861 0.9506 0.077 Uiso 1 1 calc R . .
C48 C 0.3799(4) 0.2725(3) 0.8372(3) 0.0438(14) Uani 1 1 d . . .
H48A H 0.408 0.2407 0.8063 0.066 Uiso 1 1 calc R . .
H48B H 0.3673 0.3164 0.8144 0.066 Uiso 1 1 calc R . .
H48C H 0.3097 0.2557 0.8482 0.066 Uiso 1 1 calc R . .
C49 C 0.4886(5) 0.1984(3) 0.9623(4) 0.0582(19) Uani 1 1 d . . .
H49A H 0.5424 0.2002 1.0054 0.087 Uiso 1 1 calc R . .
H49B H 0.511 0.1636 0.9323 0.087 Uiso 1 1 calc R . .
H49C H 0.4146 0.1878 0.9723 0.087 Uiso 1 1 calc R . .

loop_
_atom_site_aniso_label
_atom_site_aniso_U_11
_atom_site_aniso_U_22
_atom_site_aniso_U_33
_atom_site_aniso_U_23
_atom_site_aniso_U_13
_atom_site_aniso_U_12
Zn 0.0253(3) 0.0229(3) 0.0262(3) -0.0002(2) 0.0040(2) -0.0006(2)
P1 0.0283(7) 0.0227(7) 0.0242(7) -0.0016(5) 0.0054(5) -0.0031(5)
P2 0.0282(7) 0.0229(7) 0.0236(7) 0.0005(5) 0.0044(5) -0.0004(5)
Si1 0.0377(8) 0.0252(8) 0.0356(8) 0.0001(6) 0.0033(7) 0.0014(6)
Si2 0.0290(8) 0.0374(9) 0.0393(9) 0.0015(7) 0.0081(7) 0.0023(6)
N1 0.028(2) 0.026(2) 0.026(2) -0.0018(18) 0.0018(18) 0.0011(18)
N2 0.027(2) 0.022(2) 0.027(2) 0.0000(17) 0.0039(18) -0.0007(17)
N3 0.030(2) 0.024(2) 0.035(2) 0.0002(19) 0.0087(19) 0.0032(18)
C1 0.037(3) 0.018(3) 0.029(3) -0.001(2) 0.008(2) 0.000(2)
C2 0.030(3) 0.029(3) 0.025(3) -0.003(2) 0.006(2) -0.002(2)
C3 0.039(3) 0.034(3) 0.034(3) 0.001(2) 0.004(2) -0.008(2)
C4 0.051(4) 0.046(4) 0.038(3) 0.008(3) 0.007(3) -0.017(3)
C5 0.046(4) 0.065(4) 0.039(3) 0.001(3) 0.016(3) -0.021(3)
C6 0.036(3) 0.071(5) 0.051(4) -0.002(4) 0.016(3) 0.001(3)
C7 0.035(3) 0.045(3) 0.038(3) 0.006(3) 0.009(3) 0.002(3)
C8 0.027(3) 0.024(3) 0.034(3) -0.005(2) 0.007(2) -0.005(2)
C9 0.045(3) 0.025(3) 0.030(3) 0.002(2) 0.008(2) -0.007(2)
C10 0.049(3) 0.041(4) 0.031(3) -0.005(3) 0.003(3) -0.010(3)
C11 0.046(3) 0.037(3) 0.043(4) -0.015(3) 0.010(3) -0.008(3)
C12 0.058(4) 0.028(3) 0.046(4) -0.003(3) -0.003(3) 0.006(3)
C13 0.049(3) 0.034(3) 0.034(3) -0.006(3) -0.004(3) 0.004(3)
C14 0.032(3) 0.030(3) 0.029(3) 0.008(2) 0.004(2) 0.000(2)
C15 0.038(3) 0.037(3) 0.037(3) 0.003(3) 0.012(3) 0.003(3)
C16 0.038(3) 0.050(4) 0.055(4) 0.008(3) 0.016(3) 0.014(3)
C17 0.024(3) 0.058(4) 0.060(4) 0.014(3) -0.002(3) 0.001(3)
C18 0.037(3) 0.040(3) 0.045(4) 0.007(3) -0.001(3) -0.006(3)
C19 0.033(3) 0.033(3) 0.039(3) 0.003(3) -0.001(2) 0.000(2)
C20 0.039(3) 0.020(3) 0.021(3) -0.001(2) 0.008(2) -0.001(2)
C21 0.038(3) 0.039(3) 0.032(3) 0.004(2) 0.005(2) -0.004(3)
C22 0.048(4) 0.050(4) 0.054(4) 0.003(3) 0.025(3) -0.013(3)
C23 0.073(5) 0.048(4) 0.040(4) 0.010(3) 0.024(3) -0.008(3)
C24 0.065(4) 0.061(4) 0.029(3) 0.013(3) 0.012(3) 0.004(3)
C25 0.045(3) 0.041(3) 0.032(3) 0.004(3) 0.005(3) 0.000(3)
C26 0.029(3) 0.026(3) 0.034(3) -0.008(2) 0.006(2) -0.003(2)
C27 0.034(3) 0.032(3) 0.026(3) -0.008(2) 0.003(2) 0.001(2)
C28 0.037(3) 0.045(4) 0.034(3) -0.008(3) -0.001(3) 0.006(3)
C29 0.033(3) 0.051(4) 0.040(3) -0.019(3) 0.001(3) -0.003(3)
C30 0.030(3) 0.040(3) 0.056(4) -0.019(3) 0.009(3) -0.011(3)
C31 0.030(3) 0.035(3) 0.046(3) -0.006(3) 0.013(3) -0.003(2)
C32 0.037(3) 0.042(3) 0.038(3) 0.003(3) 0.001(3) -0.004(3)
C33 0.038(3) 0.078(5) 0.061(4) -0.026(4) -0.002(3) -0.002(3)
C34 0.041(3) 0.041(4) 0.057(4) 0.003(3) 0.013(3) -0.011(3)
C35 0.030(3) 0.020(3) 0.027(3) 0.002(2) -0.001(2) 0.000(2)
C36 0.030(3) 0.029(3) 0.029(3) 0.002(2) -0.002(2) -0.001(2)
C37 0.033(3) 0.028(3) 0.038(3) 0.003(2) -0.002(2) -0.005(2)
C38 0.042(3) 0.026(3) 0.041(3) -0.005(2) -0.012(3) -0.002(2)
C39 0.036(3) 0.033(3) 0.036(3) -0.005(2) 0.003(2) 0.005(2)
C40 0.035(3) 0.028(3) 0.027(3) 0.001(2) 0.003(2) 0.003(2)
C41 0.040(3) 0.047(4) 0.037(3) -0.004(3) 0.011(3) -0.012(3)
C42 0.053(4) 0.033(3) 0.073(5) -0.015(3) -0.010(3) -0.003(3)
C43 0.054(4) 0.037(3) 0.035(3) -0.004(3) 0.023(3) -0.001(3)
C44 0.044(3) 0.030(3) 0.047(4) -0.001(3) 0.006(3) -0.009(2)
C45 0.073(5) 0.032(3) 0.056(4) -0.009(3) 0.006(3) 0.002(3)
C46 0.053(4) 0.036(3) 0.064(4) 0.014(3) 0.000(3) 0.008(3)
C47 0.047(4) 0.065(4) 0.043(4) -0.007(3) 0.015(3) 0.007(3)
C48 0.031(3) 0.051(4) 0.048(4) -0.005(3) 0.005(3) 0.000(3)
C49 0.040(4) 0.061(4) 0.076(5) 0.028(4) 0.018(3) -0.004(3)

loop_
_atom_type_symbol
_atom_type_description
_atom_type_scat_dispersion_real
_atom_type_scat_dispersion_imag
_atom_type_scat_source
C C 0.0033 0.0016 'International Tables Vol C Tables 4.2.6.8 and 6.1.1.4'
H H 0 0 'International Tables Vol C Tables 4.2.6.8 and 6.1.1.4'
N N 0.0061 0.0033 'International Tables Vol C Tables 4.2.6.8 and 6.1.1.4'
P P 0.1023 0.0942 'International Tables Vol C Tables 4.2.6.8 and 6.1.1.4'
Si Si 0.0817 0.0704 'International Tables Vol C Tables 4.2.6.8 and 6.1.1.4'
Zn Zn 0.2839 1.4301 'International Tables Vol C Tables 4.2.6.8 and 6.1.1.4'

loop_
_geom_angle_atom_site_label_1
_geom_angle_atom_site_label_2
_geom_angle_atom_site_label_3
_geom_angle
_geom_angle_site_symmetry_1
_geom_angle_site_symmetry_3
_geom_angle_publ_flag
N3 Zn N1 123.56(17) . . ?
N3 Zn N2 128.14(17) . . ?
N1 Zn N2 108.29(16) . . ?
N1 P1 C1 115.2(2) . . ?
N1 P1 C8 112.0(2) . . ?
C1 P1 C8 109.2(2) . . ?
N1 P1 C2 108.6(2) . . ?
C1 P1 C2 109.9(2) . . ?
C8 P1 C2 101.0(2) . . ?
N2 P2 C1 109.5(2) . . ?
N2 P2 C14 110.6(2) . . ?
C1 P2 C14 115.2(2) . . ?
N2 P2 C20 114.0(2) . . ?
C1 P2 C20 104.6(2) . . ?
C14 P2 C20 102.7(2) . . ?
N3 Si1 C46 111.8(3) . . ?
N3 Si1 C44 110.2(2) . . ?
C46 Si1 C44 107.6(3) . . ?
N3 Si1 C45 113.6(3) . . ?
C46 Si1 C45 106.7(3) . . ?
C44 Si1 C45 106.6(3) . . ?
N3 Si2 C49 110.4(2) . . ?
N3 Si2 C48 114.1(2) . . ?
C49 Si2 C48 105.8(3) . . ?
N3 Si2 C47 112.6(3) . . ?
C49 Si2 C47 106.4(3) . . ?
C48 Si2 C47 107.1(3) . . ?
C26 N1 P1 126.0(3) . . ?
C26 N1 Zn 120.4(3) . . ?
P1 N1 Zn 111.5(2) . . ?
C35 N2 P2 123.0(3) . . ?
C35 N2 Zn 115.4(3) . . ?
P2 N2 Zn 120.1(2) . . ?
Si2 N3 Si1 123.4(2) . . ?
Si2 N3 Zn 119.5(2) . . ?
Si1 N3 Zn 116.9(2) . . ?
P2 C1 P1 123.7(3) . . ?
C3 C2 C7 118.5(5) . . ?
C3 C2 P1 122.4(4) . . ?
C7 C2 P1 119.1(4) . . ?
C2 C3 C4 120.7(6) . . ?
C5 C4 C3 120.1(6) . . ?
C4 C5 C6 120.1(6) . . ?
C5 C6 C7 120.1(6) . . ?
C6 C7 C2 120.5(6) . . ?
C13 C8 C9 118.7(5) . . ?
C13 C8 P1 121.7(4) . . ?
C9 C8 P1 119.1(4) . . ?
C10 C9 C8 120.6(5) . . ?
C11 C10 C9 120.0(5) . . ?
C12 C11 C10 120.2(5) . . ?
C11 C12 C13 119.9(5) . . ?
C8 C13 C12 120.6(5) . . ?
C15 C14 C19 119.3(5) . . ?
C15 C14 P2 118.2(4) . . ?
C19 C14 P2 122.4(4) . . ?
C14 C15 C16 120.3(6) . . ?
C17 C16 C15 119.4(6) . . ?
C18 C17 C16 121.1(5) . . ?
C17 C18 C19 120.4(6) . . ?
C18 C19 C14 119.5(5) . . ?
C21 C20 C25 118.0(5) . . ?
C21 C20 P2 118.0(4) . . ?
C25 C20 P2 124.0(4) . . ?
C20 C21 C22 121.4(5) . . ?
C23 C22 C21 119.2(6) . . ?
C24 C23 C22 120.3(6) . . ?
C23 C24 C25 120.5(6) . . ?
C24 C25 C20 120.6(6) . . ?
C27 C26 C31 119.0(5) . . ?
C27 C26 N1 119.9(4) . . ?
C31 C26 N1 121.0(5) . . ?
C28 C27 C26 118.7(5) . . ?
C28 C27 C32 118.5(5) . . ?
C26 C27 C32 122.8(5) . . ?
C29 C28 C27 123.1(6) . . ?
C28 C29 C30 117.1(5) . . ?
C28 C29 C33 121.7(6) . . ?
C30 C29 C33 121.2(6) . . ?
C29 C30 C31 123.5(5) . . ?
C30 C31 C26 118.3(5) . . ?
C30 C31 C34 118.7(5) . . ?
C26 C31 C34 123.0(5) . . ?
C40 C35 C36 119.5(5) . . ?
C40 C35 N2 119.7(4) . . ?
C36 C35 N2 120.6(4) . . ?
C37 C36 C35 119.2(5) . . ?
C37 C36 C41 118.5(5) . . ?
C35 C36 C41 122.4(5) . . ?
C36 C37 C38 122.4(5) . . ?
C39 C38 C37 117.1(5) . . ?
C39 C38 C42 121.1(6) . . ?
C37 C38 C42 121.7(6) . . ?
C40 C39 C38 122.6(5) . . ?
C39 C40 C35 119.2(5) . . ?
C39 C40 C43 118.2(5) . . ?
C35 C40 C43 122.6(5) . . ?

loop_
_geom_bond_atom_site_label_1
_geom_bond_atom_site_label_2
_geom_bond_distance
_geom_bond_site_symmetry_2
_geom_bond_publ_flag
Zn N3 1.907(4) . ?
Zn N1 1.977(4) . ?
Zn N2 1.994(4) . ?
P1 N1 1.634(4) . ?
P1 C1 1.717(5) . ?
P1 C8 1.812(5) . ?
P1 C2 1.816(5) . ?
P2 N2 1.629(4) . ?
P2 C1 1.699(5) . ?
P2 C14 1.830(5) . ?
P2 C20 1.836(5) . ?
Si1 N3 1.717(4) . ?
Si1 C46 1.871(6) . ?
Si1 C44 1.873(6) . ?
Si1 C45 1.877(6) . ?
Si2 N3 1.705(4) . ?
Si2 C49 1.867(6) . ?
Si2 C48 1.868(6) . ?
Si2 C47 1.873(6) . ?
N1 C26 1.441(6) . ?
N2 C35 1.451(6) . ?
C2 C3 1.382(7) . ?
C2 C7 1.392(7) . ?
C3 C4 1.393(8) . ?
C4 C5 1.365(9) . ?
C5 C6 1.375(9) . ?
C6 C7 1.387(8) . ?
C8 C13 1.385(7) . ?
C8 C9 1.397(7) . ?
C9 C10 1.386(8) . ?
C10 C11 1.379(8) . ?
C11 C12 1.377(8) . ?
C12 C13 1.395(8) . ?
C14 C15 1.388(7) . ?
C14 C19 1.404(7) . ?
C15 C16 1.397(8) . ?
C16 C17 1.375(9) . ?
C17 C18 1.369(9) . ?
C18 C19 1.386(8) . ?
C20 C21 1.374(7) . ?
C20 C25 1.400(7) . ?
C21 C22 1.397(8) . ?
C22 C23 1.371(9) . ?
C23 C24 1.368(9) . ?
C24 C25 1.375(8) . ?
C26 C27 1.409(7) . ?
C26 C31 1.421(7) . ?
C27 C28 1.404(7) . ?
C27 C32 1.499(8) . ?
C28 C29 1.367(8) . ?
C29 C30 1.383(9) . ?
C29 C33 1.516(8) . ?
C30 C31 1.391(8) . ?
C31 C34 1.507(8) . ?
C35 C40 1.398(7) . ?
C35 C36 1.404(7) . ?
C36 C37 1.386(7) . ?
C36 C41 1.505(7) . ?
C37 C38 1.389(8) . ?
C38 C39 1.389(8) . ?
C38 C42 1.518(8) . ?
C39 C40 1.383(7) . ?
C40 C43 1.511(7) . ?
